data_2227134
loop_
_publ_author_name
'Vafaee, Maryam'
'Amini, Mostafa M.'
'Ng, Seik Weng'

_publ_section_title
;
 Bis(\m-quinolin-8-olato)-\k^3^<i>N</i>,<i>O</i>:<i>O</i>;\k^3^<i>O</i>:<i>N</i>,<i>O</i>-bis[chloridomethylphenyltin(IV)]
;
_journal_coeditor_code XU2799
_journal_issue 8
_journal_name_full 'Acta Crystallographica Section E'
_journal_page_first m964
_journal_paper_doi 10.1107/S1600536810027765
_journal_volume 66
_journal_year 2010
_chemical_formula_iupac '[Sn2 (C H3)2 (C6 H5)2 (C9 H6 N O)2 Cl2]'
_chemical_formula_moiety 'C32 H28 Cl2 N2 O2 Sn2'
_chemical_formula_sum 'C32 H28 Cl2 N2 O2 Sn2'
_chemical_formula_weight 780.84
_chemical_name_systematic
;
Bis(\m-quinolin-8-olato)-
\k^3^<i>N</i>,<i>O</i>:<i>O</i>;\k^3^<i>O</i>:<i>N</i>,<i>O</i>-
bis[chloridomethylphenyltin(IV)]
;
_space_group_IT_number 14
_symmetry_cell_setting monoclinic
_symmetry_space_group_name_Hall '-P 2ybc'
_symmetry_space_group_name_H-M 'P 1 21/c 1'
_atom_sites_solution_hydrogens geom
_atom_sites_solution_primary direct
_atom_sites_solution_secondary difmap
_audit_creation_method SHELXL-97
_cell_angle_alpha 90.00
_cell_angle_beta 95.2320(10)
_cell_angle_gamma 90.00
_cell_formula_units_Z 2
_cell_length_a 7.9967(5)
_cell_length_b 17.8081(10)
_cell_length_c 10.1623(6)
_cell_measurement_reflns_used 6739
_cell_measurement_temperature 100(2)
_cell_measurement_theta_max 28.3
_cell_measurement_theta_min 2.3
_cell_volume 1441.14(15)
_computing_cell_refinement 'SAINT (Bruker, 2009)'
_computing_data_collection 'APEX2 (Bruker, 2009)'
_computing_data_reduction 'SAINT (Bruker, 2009)'
_computing_molecular_graphics 'X-SEED (Barbour, 2001)'
_computing_publication_material 'publCIF (Westrip, 2010)'
_computing_structure_refinement 'SHELXL97 (Sheldrick, 2008)'
_computing_structure_solution 'SHELXS97 (Sheldrick, 2008)'
_diffrn_ambient_temperature 100(2)
_diffrn_measured_fraction_theta_full 0.979
_diffrn_measured_fraction_theta_max 0.979
_diffrn_measurement_device_type 'Bruker SMART APEX diffractometer'
_diffrn_measurement_method '\w scans'
_diffrn_radiation_monochromator graphite
_diffrn_radiation_source 'fine-focus sealed tube'
_diffrn_radiation_type MoK\a
_diffrn_radiation_wavelength 0.71073
_diffrn_reflns_av_R_equivalents 0.0174
_diffrn_reflns_av_sigmaI/netI 0.0201
_diffrn_reflns_limit_h_max 6
_diffrn_reflns_limit_h_min -10
_diffrn_reflns_limit_k_max 23
_diffrn_reflns_limit_k_min -23
_diffrn_reflns_limit_l_max 12
_diffrn_reflns_limit_l_min -12
_diffrn_reflns_number 9127
_diffrn_reflns_theta_full 27.50
_diffrn_reflns_theta_max 27.50
_diffrn_reflns_theta_min 2.29
_diffrn_standards_decay_% 0
_diffrn_standards_interval_count 0
_diffrn_standards_interval_time 0
_diffrn_standards_number 0
_exptl_absorpt_coefficient_mu 1.952
_exptl_absorpt_correction_T_max 0.8287
_exptl_absorpt_correction_T_min 0.5920
_exptl_absorpt_correction_type multi-scan
_exptl_absorpt_process_details '(SADABS; Sheldrick, 1996)'
_exptl_crystal_colour Yellow
_exptl_crystal_density_diffrn 1.799
_exptl_crystal_density_method 'not measured'
_exptl_crystal_description Block
_exptl_crystal_F_000 768
_exptl_crystal_size_max 0.30
_exptl_crystal_size_mid 0.20
_exptl_crystal_size_min 0.10
_refine_diff_density_max 0.430
_refine_diff_density_min -0.520
_refine_ls_extinction_method none
_refine_ls_goodness_of_fit_ref 1.087
_refine_ls_hydrogen_treatment constr
_refine_ls_matrix_type full
_refine_ls_number_parameters 182
_refine_ls_number_reflns 3245
_refine_ls_number_restraints 0
_refine_ls_restrained_S_all 1.087
_refine_ls_R_factor_all 0.0189
_refine_ls_R_factor_gt 0.0175
_refine_ls_shift/su_max 0.001
_refine_ls_shift/su_mean 0.001
_refine_ls_structure_factor_coef Fsqd
_refine_ls_weighting_details 'calc w=1/[\s^2^(Fo^2^)+(0.0210P)^2^+1.1915P] where P=(Fo^2^+2Fc^2^)/3'
_refine_ls_weighting_scheme calc
_refine_ls_wR_factor_gt 0.0462
_refine_ls_wR_factor_ref 0.0469
_reflns_number_gt 3088
_reflns_number_total 3245
_reflns_threshold_expression I>2\s(I)
_cod_data_source_file xu2799.cif
_cod_data_source_block I
_cod_original_sg_symbol_H-M 'P 21/c'
_cod_database_code 2227134
_cod_database_fobs_code 2227134

loop_
_symmetry_equiv_pos_as_xyz
'x, y, z'
'-x, y+1/2, -z+1/2'
'-x, -y, -z'
'x, -y-1/2, z-1/2'

loop_
_atom_site_type_symbol
_atom_site_label
_atom_site_fract_x
_atom_site_fract_y
_atom_site_fract_z
_atom_site_U_iso_or_equiv
_atom_site_adp_type
_atom_site_calc_flag
_atom_site_refinement_flags
_atom_site_occupancy
_atom_site_disorder_assembly
_atom_site_disorder_group
Sn Sn1 0.569331(15) 0.585876(6) 0.601796(12) 0.01090(5) Uani d . 1 . .
Cl Cl1 0.70000(6) 0.71504(2) 0.65698(5) 0.01757(10) Uani d . 1 . .
O O1 0.42527(16) 0.48265(7) 0.60854(13) 0.0135(3) Uani d . 1 . .
N N1 0.4714(2) 0.58459(8) 0.80183(16) 0.0121(3) Uani d . 1 . .
C C1 0.8095(2) 0.53633(10) 0.6389(2) 0.0167(4) Uani d . 1 . .
H H1A 0.7981 0.4816 0.6403 0.025 Uiso calc R 1 . .
H H1B 0.8618 0.5536 0.7245 0.025 Uiso calc R 1 . .
H H1C 0.8800 0.5508 0.5691 0.025 Uiso calc R 1 . .
C C2 0.3678(2) 0.64342(9) 0.49452(19) 0.0130(4) Uani d . 1 . .
C C3 0.3885(3) 0.67691(11) 0.3733(2) 0.0169(4) Uani d . 1 . .
H H3 0.4928 0.6723 0.3361 0.020 Uiso calc R 1 . .
C C4 0.2584(3) 0.71696(11) 0.3060(2) 0.0195(4) Uani d . 1 . .
H H4 0.2734 0.7388 0.2226 0.023 Uiso calc R 1 . .
C C5 0.1060(3) 0.72510(11) 0.3607(2) 0.0207(4) Uani d . 1 . .
H H5 0.0176 0.7533 0.3156 0.025 Uiso calc R 1 . .
C C6 0.0837(3) 0.69195(11) 0.4814(2) 0.0206(4) Uani d . 1 . .
H H6 -0.0198 0.6975 0.5194 0.025 Uiso calc R 1 . .
C C7 0.2136(2) 0.65061(10) 0.5464(2) 0.0164(4) Uani d . 1 . .
H H7 0.1967 0.6268 0.6279 0.020 Uiso calc R 1 . .
C C8 0.3633(2) 0.52614(10) 0.81865(18) 0.0119(3) Uani d . 1 . .
C C9 0.3396(2) 0.47262(10) 0.71380(18) 0.0124(3) Uani d . 1 . .
C C10 0.2317(2) 0.41329(10) 0.7296(2) 0.0147(4) Uani d . 1 . .
H H10 0.2124 0.3772 0.6611 0.018 Uiso calc R 1 . .
C C11 0.1502(2) 0.40557(10) 0.8459(2) 0.0173(4) Uani d . 1 . .
H H11 0.0772 0.3641 0.8544 0.021 Uiso calc R 1 . .
C C12 0.1735(2) 0.45627(10) 0.9470(2) 0.0162(4) Uani d . 1 . .
H H12 0.1177 0.4497 1.0248 0.019 Uiso calc R 1 . .
C C13 0.2812(2) 0.51873(10) 0.93531(19) 0.0133(4) Uani d . 1 . .
C C14 0.3148(3) 0.57403(11) 1.0345(2) 0.0160(4) Uani d . 1 . .
H H14 0.2616 0.5713 1.1142 0.019 Uiso calc R 1 . .
C C15 0.4242(2) 0.63159(10) 1.0154(2) 0.0165(4) Uani d . 1 . .
H H15 0.4471 0.6688 1.0816 0.020 Uiso calc R 1 . .
C C16 0.5016(2) 0.63503(10) 0.89730(19) 0.0146(4) Uani d . 1 . .
H H16 0.5781 0.6747 0.8851 0.018 Uiso calc R 1 . .

loop_
_atom_site_aniso_label
_atom_site_aniso_U_11
_atom_site_aniso_U_22
_atom_site_aniso_U_33
_atom_site_aniso_U_12
_atom_site_aniso_U_13
_atom_site_aniso_U_23
Sn1 0.01182(7) 0.01028(7) 0.01071(8) 0.00014(4) 0.00166(5) 0.00028(4)
Cl1 0.0161(2) 0.01251(19) 0.0241(3) -0.00307(15) 0.00144(18) -0.00177(16)
O1 0.0167(6) 0.0120(6) 0.0123(7) -0.0016(5) 0.0041(5) -0.0008(5)
N1 0.0147(8) 0.0107(7) 0.0110(8) 0.0009(5) 0.0018(6) 0.0001(5)
C1 0.0155(9) 0.0161(8) 0.0185(10) 0.0022(7) 0.0006(7) -0.0006(7)
C2 0.0149(9) 0.0093(7) 0.0144(9) -0.0004(6) -0.0006(7) -0.0027(6)
C3 0.0181(9) 0.0157(8) 0.0170(10) 0.0016(7) 0.0027(8) -0.0005(7)
C4 0.0269(11) 0.0179(9) 0.0133(10) 0.0027(8) -0.0012(8) 0.0020(7)
C5 0.0206(10) 0.0178(9) 0.0221(11) 0.0035(7) -0.0064(8) -0.0015(8)
C6 0.0146(9) 0.0228(10) 0.0242(11) 0.0002(7) 0.0009(8) -0.0043(8)
C7 0.0179(9) 0.0182(9) 0.0131(10) -0.0013(7) 0.0014(7) -0.0010(7)
C8 0.0128(8) 0.0120(8) 0.0107(9) 0.0014(6) 0.0005(7) 0.0015(6)
C9 0.0125(8) 0.0125(8) 0.0121(9) 0.0027(6) 0.0007(7) 0.0012(7)
C10 0.0154(9) 0.0127(8) 0.0159(10) -0.0003(6) 0.0006(7) -0.0013(7)
C11 0.0147(9) 0.0143(8) 0.0232(11) -0.0018(7) 0.0030(8) 0.0026(7)
C12 0.0149(9) 0.0178(9) 0.0169(10) 0.0018(7) 0.0057(7) 0.0032(7)
C13 0.0135(9) 0.0145(8) 0.0122(9) 0.0030(6) 0.0019(7) 0.0002(7)
C14 0.0207(10) 0.0196(9) 0.0084(9) 0.0042(7) 0.0045(7) -0.0001(7)
C15 0.0208(10) 0.0157(8) 0.0128(10) 0.0035(7) -0.0001(8) -0.0033(7)
C16 0.0155(9) 0.0132(8) 0.0148(10) 0.0007(7) -0.0003(7) -0.0010(7)

loop_
_atom_type_symbol
_atom_type_description
_atom_type_scat_dispersion_real
_atom_type_scat_dispersion_imag
_atom_type_scat_source
C C 0.0033 0.0016 'International Tables Vol C Tables 4.2.6.8 and 6.1.1.4'
H H 0.0000 0.0000 'International Tables Vol C Tables 4.2.6.8 and 6.1.1.4'
N N 0.0061 0.0033 'International Tables Vol C Tables 4.2.6.8 and 6.1.1.4'
O O 0.0106 0.0060 'International Tables Vol C Tables 4.2.6.8 and 6.1.1.4'
Cl Cl 0.1484 0.1585 'International Tables Vol C Tables 4.2.6.8 and 6.1.1.4'
Sn Sn -0.6537 1.4246 'International Tables Vol C Tables 4.2.6.8 and 6.1.1.4'

loop_
_geom_angle_atom_site_label_1
_geom_angle_atom_site_label_2
_geom_angle_atom_site_label_3
_geom_angle_site_symmetry_1
_geom_angle_site_symmetry_3
_geom_angle
_geom_angle_publ_flag
C1 Sn1 C2 . . 157.83(8) ?
C1 Sn1 O1 . . 96.71(6) ?
C2 Sn1 O1 . . 92.56(6) ?
C1 Sn1 N1 . . 102.73(7) ?
C2 Sn1 N1 . . 99.13(7) ?
O1 Sn1 N1 . . 74.52(5) ?
C1 Sn1 O1 . 3_666 81.99(6) ?
C2 Sn1 O1 . 3_666 82.31(6) ?
O1 Sn1 O1 . 3_666 70.12(5) ?
N1 Sn1 O1 . 3_666 144.64(5) ?
C1 Sn1 Cl1 . . 89.42(5) ?
C2 Sn1 Cl1 . . 87.39(5) ?
O1 Sn1 Cl1 . . 163.16(4) ?
N1 Sn1 Cl1 . . 88.85(4) ?
O1 Sn1 Cl1 3_666 . 126.44(3) ?
C9 O1 Sn1 . . 116.80(11) ?
C9 O1 Sn1 . 3_666 132.84(11) ?
Sn1 O1 Sn1 . 3_666 109.88(5) ?
C16 N1 C8 . . 119.75(17) ?
C16 N1 Sn1 . . 126.85(13) ?
C8 N1 Sn1 . . 113.33(12) ?
Sn1 C1 H1A . . 109.5 ?
Sn1 C1 H1B . . 109.5 ?
H1A C1 H1B . . 109.5 ?
Sn1 C1 H1C . . 109.5 ?
H1A C1 H1C . . 109.5 ?
H1B C1 H1C . . 109.5 ?
C3 C2 C7 . . 118.50(18) ?
C3 C2 Sn1 . . 121.01(14) ?
C7 C2 Sn1 . . 120.46(14) ?
C2 C3 C4 . . 120.78(19) ?
C2 C3 H3 . . 119.6 ?
C4 C3 H3 . . 119.6 ?
C5 C4 C3 . . 120.03(19) ?
C5 C4 H4 . . 120.0 ?
C3 C4 H4 . . 120.0 ?
C6 C5 C4 . . 119.75(19) ?
C6 C5 H5 . . 120.1 ?
C4 C5 H5 . . 120.1 ?
C5 C6 C7 . . 119.69(19) ?
C5 C6 H6 . . 120.2 ?
C7 C6 H6 . . 120.2 ?
C2 C7 C6 . . 121.21(19) ?
C2 C7 H7 . . 119.4 ?
C6 C7 H7 . . 119.4 ?
N1 C8 C13 . . 121.40(16) ?
N1 C8 C9 . . 117.06(16) ?
C13 C8 C9 . . 121.54(16) ?
O1 C9 C10 . . 124.56(17) ?
O1 C9 C8 . . 117.74(16) ?
C10 C9 C8 . . 117.69(17) ?
C9 C10 C11 . . 120.93(18) ?
C9 C10 H10 . . 119.5 ?
C11 C10 H10 . . 119.5 ?
C12 C11 C10 . . 121.63(18) ?
C12 C11 H11 . . 119.2 ?
C10 C11 H11 . . 119.2 ?
C11 C12 C13 . . 119.79(18) ?
C11 C12 H12 . . 120.1 ?
C13 C12 H12 . . 120.1 ?
C14 C13 C8 . . 117.37(17) ?
C14 C13 C12 . . 124.21(18) ?
C8 C13 C12 . . 118.41(17) ?
C15 C14 C13 . . 119.99(18) ?
C15 C14 H14 . . 120.0 ?
C13 C14 H14 . . 120.0 ?
C14 C15 C16 . . 119.41(18) ?
C14 C15 H15 . . 120.3 ?
C16 C15 H15 . . 120.3 ?
N1 C16 C15 . . 122.08(17) ?
N1 C16 H16 . . 119.0 ?
C15 C16 H16 . . 119.0 ?

loop_
_geom_bond_atom_site_label_1
_geom_bond_atom_site_label_2
_geom_bond_site_symmetry_2
_geom_bond_distance
_geom_bond_publ_flag
Sn1 C1 . 2.1162(19) ?
Sn1 C2 . 2.1248(18) ?
Sn1 O1 . 2.1739(13) ?
Sn1 O1 3_666 2.4651(13) ?
Sn1 N1 . 2.2442(16) ?
Sn1 Cl1 . 2.5672(5) ?
O1 C9 . 1.334(2) ?
O1 Sn1 3_666 2.4651(13) ?
N1 C16 . 1.328(2) ?
N1 C8 . 1.373(2) ?
C1 H1A . 0.9800 ?
C1 H1B . 0.9800 ?
C1 H1C . 0.9800 ?
C2 C3 . 1.392(3) ?
C2 C7 . 1.391(3) ?
C3 C4 . 1.388(3) ?
C3 H3 . 0.9500 ?
C4 C5 . 1.393(3) ?
C4 H4 . 0.9500 ?
C5 C6 . 1.387(3) ?
C5 H5 . 0.9500 ?
C6 C7 . 1.390(3) ?
C6 H6 . 0.9500 ?
C7 H7 . 0.9500 ?
C8 C13 . 1.413(3) ?
C8 C9 . 1.429(2) ?
C9 C10 . 1.383(3) ?
C10 C11 . 1.408(3) ?
C10 H10 . 0.9500 ?
C11 C12 . 1.367(3) ?
C11 H11 . 0.9500 ?
C12 C13 . 1.419(3) ?
C12 H12 . 0.9500 ?
C13 C14 . 1.417(3) ?
C14 C15 . 1.373(3) ?
C14 H14 . 0.9500 ?
C15 C16 . 1.401(3) ?
C15 H15 . 0.9500 ?
C16 H16 . 0.9500 ?

loop_
_geom_hbond_atom_site_label_D
_geom_hbond_atom_site_label_H
_geom_hbond_atom_site_label_A
_geom_hbond_site_symmetry_A
_geom_hbond_distance_DH
_geom_hbond_distance_HA
_geom_hbond_distance_DA
_geom_hbond_angle_DHA
_geom_hbond_publ_flag
C6 H6 Cl1 1_455 0.95 2.76 3.710(2) 174 y

loop_
_geom_torsion_atom_site_label_1
_geom_torsion_atom_site_label_2
_geom_torsion_atom_site_label_3
_geom_torsion_atom_site_label_4
_geom_torsion_site_symmetry_1
_geom_torsion_site_symmetry_2
_geom_torsion_site_symmetry_3
_geom_torsion_site_symmetry_4
_geom_torsion
_geom_torsion_publ_flag
C1 Sn1 O1 C9 . . . . 107.94(13) ?
C2 Sn1 O1 C9 . . . . -92.24(13) ?
N1 Sn1 O1 C9 . . . . 6.53(12) ?
O1 Sn1 O1 C9 3_666 . . . -173.12(15) ?
Cl1 Sn1 O1 C9 . . . . -2.8(2) ?
C1 Sn1 O1 Sn1 . . . 3_666 -78.95(7) ?
C2 Sn1 O1 Sn1 . . . 3_666 80.88(7) ?
N1 Sn1 O1 Sn1 . . . 3_666 179.65(7) ?
O1 Sn1 O1 Sn1 3_666 . . 3_666 0.0 ?
Cl1 Sn1 O1 Sn1 . . . 3_666 170.35(8) ?
C1 Sn1 N1 C16 . . . . 83.99(16) ?
C2 Sn1 N1 C16 . . . . -92.33(16) ?
O1 Sn1 N1 C16 . . . . 177.53(16) ?
O1 Sn1 N1 C16 3_666 . . . 178.10(13) ?
Cl1 Sn1 N1 C16 . . . . -5.16(15) ?
C1 Sn1 N1 C8 . . . . -99.37(13) ?
C2 Sn1 N1 C8 . . . . 84.31(13) ?
O1 Sn1 N1 C8 . . . . -5.84(12) ?
O1 Sn1 N1 C8 3_666 . . . -5.27(17) ?
Cl1 Sn1 N1 C8 . . . . 171.48(12) ?
C1 Sn1 C2 C3 . . . . -8.7(3) ?
O1 Sn1 C2 C3 . . . . -123.54(15) ?
N1 Sn1 C2 C3 . . . . 161.73(14) ?
O1 Sn1 C2 C3 3_666 . . . -53.99(15) ?
Cl1 Sn1 C2 C3 . . . . 73.32(14) ?
C1 Sn1 C2 C7 . . . . 173.51(16) ?
O1 Sn1 C2 C7 . . . . 58.69(15) ?
N1 Sn1 C2 C7 . . . . -16.04(15) ?
O1 Sn1 C2 C7 3_666 . . . 128.23(15) ?
Cl1 Sn1 C2 C7 . . . . -104.46(14) ?
C7 C2 C3 C4 . . . . 0.4(3) ?
Sn1 C2 C3 C4 . . . . -177.45(14) ?
C2 C3 C4 C5 . . . . 1.1(3) ?
C3 C4 C5 C6 . . . . -1.1(3) ?
C4 C5 C6 C7 . . . . -0.2(3) ?
C3 C2 C7 C6 . . . . -1.8(3) ?
Sn1 C2 C7 C6 . . . . 176.04(14) ?
C5 C6 C7 C2 . . . . 1.7(3) ?
C16 N1 C8 C13 . . . . 0.7(3) ?
Sn1 N1 C8 C13 . . . . -176.16(13) ?
C16 N1 C8 C9 . . . . -178.36(16) ?
Sn1 N1 C8 C9 . . . . 4.7(2) ?
Sn1 O1 C9 C10 . . . . 174.90(14) ?
Sn1 O1 C9 C10 3_666 . . . 3.7(3) ?
Sn1 O1 C9 C8 . . . . -6.4(2) ?
Sn1 O1 C9 C8 3_666 . . . -177.52(11) ?
N1 C8 C9 O1 . . . . 0.9(2) ?
C13 C8 C9 O1 . . . . -178.23(16) ?
N1 C8 C9 C10 . . . . 179.70(16) ?
C13 C8 C9 C10 . . . . 0.6(3) ?
O1 C9 C10 C11 . . . . 177.91(17) ?
C8 C9 C10 C11 . . . . -0.8(3) ?
C9 C10 C11 C12 . . . . 0.3(3) ?
C10 C11 C12 C13 . . . . 0.4(3) ?
N1 C8 C13 C14 . . . . 0.0(3) ?
C9 C8 C13 C14 . . . . 179.06(17) ?
N1 C8 C13 C12 . . . . -178.93(16) ?
C9 C8 C13 C12 . . . . 0.1(3) ?
C11 C12 C13 C14 . . . . -179.50(19) ?
C11 C12 C13 C8 . . . . -0.6(3) ?
C8 C13 C14 C15 . . . . -0.4(3) ?
C12 C13 C14 C15 . . . . 178.46(18) ?
C13 C14 C15 C16 . . . . 0.1(3) ?
C8 N1 C16 C15 . . . . -1.1(3) ?
Sn1 N1 C16 C15 . . . . 175.35(13) ?
C14 C15 C16 N1 . . . . 0.7(3) ?
